data_1538774
loop_
_publ_author_name
'Mason, T.E.'
'Gaulin, B.D.'
'Garrett, J.D.'
'Tun, Z.'
'Buyers, W.J.L.'
'Isaacs, E.D.'

_publ_section_title
;
 Neutron-scattering measurements of long-range antiferromagnetic order in
 U Ru2 Si2
;
_journal_name_full 'Physical Review Letters'
_journal_page_first 3189
_journal_page_last 3192
_journal_volume 65
_journal_year 1990
_chemical_formula_sum 'Ru2 Si2 U'
_chemical_name_systematic 'Ru2 U Si2'
_space_group_IT_number 139
_symmetry_space_group_name_Hall '-I 4 2'
_symmetry_space_group_name_H-M 'I 4/m m m'
_cell_angle_alpha 90
_cell_angle_beta 90
_cell_angle_gamma 90
_cell_formula_units_Z 2
_cell_length_a 4.124
_cell_length_b 4.124
_cell_length_c 9.582
_cell_volume 162.965
_citation_journal_id_ASTM PRLTAO
_cod_data_source_file Mason_PRLTAO_1990_1695.cif
_cod_data_source_block Ru2Si2U1
_cod_original_cell_volume 162.9647
_cod_original_formula_sum 'Ru2 Si2 U1'
_cod_database_code 1538774

loop_
_symmetry_equiv_pos_as_xyz
x,y,z
-y,x,z
-x,-y,z
y,-x,z
x,-y,-z
y,x,-z
-x,y,-z
-y,-x,-z
-x,-y,-z
y,-x,-z
x,y,-z
-y,x,-z
-x,y,z
-y,-x,z
x,-y,z
y,x,z
x+1/2,y+1/2,z+1/2
-y+1/2,x+1/2,z+1/2
-x+1/2,-y+1/2,z+1/2
y+1/2,-x+1/2,z+1/2
x+1/2,-y+1/2,-z+1/2
y+1/2,x+1/2,-z+1/2
-x+1/2,y+1/2,-z+1/2
-y+1/2,-x+1/2,-z+1/2
-x+1/2,-y+1/2,-z+1/2
y+1/2,-x+1/2,-z+1/2
x+1/2,y+1/2,-z+1/2
-y+1/2,x+1/2,-z+1/2
-x+1/2,y+1/2,z+1/2
-y+1/2,-x+1/2,z+1/2
x+1/2,-y+1/2,z+1/2
y+1/2,x+1/2,z+1/2

loop_
_atom_site_label
_atom_site_type_symbol
_atom_site_fract_x
_atom_site_fract_y
_atom_site_fract_z
_atom_site_occupancy
_atom_site_U_iso_or_equiv
Ru1 Ru 0 0.5 0.25 1 0.0
U1 U 0 0 0 1 0.0
Si1 Si 0 0 0.371 1 0.0
